data_7114824
loop_
_publ_author_name
'Yamada, Jun-ichi'
'Toita, Takashi'
'Akutsu, Hiroki'
'Nakatsuji, Shin&#x2019;ichi'
'Nishikawa, Hiroyuki'
'Ikemoto, Isao'
'Kikuchi, Koichi'

_publ_section_title
;
 The crystal structure and physical properties of \b-(BDA-TTP)2FeCl4
 [BDA-TTP = 2,5-bis(1,3-dithian-2-ylidene)-1,3,4,6-tetrathiapentalene]
;
_journal_issue 24
_journal_name_full 'Chemical Communications'
_journal_page_first 2538
_journal_paper_doi 10.1039/b105264k
_journal_year 2001
_chemical_formula_sum 'C24 H24 Cl4 Fe S16'
_chemical_formula_weight 1023.07
_space_group_IT_number 14
_symmetry_cell_setting monoclinic
_symmetry_Int_Tables_number 14
_symmetry_space_group_name_Hall '-P 2yab'
_symmetry_space_group_name_H-M 'P 1 21/a 1'
_cell_angle_alpha 90
_cell_angle_beta 91.17(4)
_cell_angle_gamma 90
_cell_formula_units_Z 4
_cell_length_a 12.452(7)
_cell_length_b 38.72(1)
_cell_length_c 7.731(4)
_cell_measurement_reflns_used 25
_cell_measurement_temperature 295
_cell_measurement_theta_max 16.6
_cell_measurement_theta_min 15.1
_cell_volume 3727(3)
_computing_cell_refinement 'MSC/AFC Diffractometer Control'
_computing_data_collection 'MSC/AFC Diffractometer Control'
_computing_data_reduction 'teXsan for Windows'
_computing_publication_material 'teXsan for Windows'
_computing_structure_refinement 'teXsan for Windows'
_computing_structure_solution
;
SIR88 (Burla, et. al. 1989)
;
_diffrn_ambient_temperature 295
_diffrn_measurement_device 'Rigaku AFC7R'
_diffrn_measurement_method ?w-2?q
_diffrn_orient_matrix_UB_11 -0.05113
_diffrn_orient_matrix_UB_12 0.00493
_diffrn_orient_matrix_UB_13 0.09500
_diffrn_orient_matrix_UB_21 0.01896
_diffrn_orient_matrix_UB_22 0.02507
_diffrn_orient_matrix_UB_23 -0.00531
_diffrn_orient_matrix_UB_31 -0.05897
_diffrn_orient_matrix_UB_32 0.00376
_diffrn_orient_matrix_UB_33 -0.08767
_diffrn_radiation_detector 'scintillation counter'
_diffrn_radiation_monochromator graphite
_diffrn_radiation_source 'Rigaku rotating anode'
_diffrn_radiation_type 'Mo K?a'
_diffrn_radiation_wavelength 0.7107
_diffrn_reflns_av_R_equivalents 0.04421
_diffrn_reflns_av_sigmaI/netI 0.095
_diffrn_reflns_limit_h_max 0
_diffrn_reflns_limit_h_min -16
_diffrn_reflns_limit_k_max 50
_diffrn_reflns_limit_k_min 0
_diffrn_reflns_limit_l_max 10
_diffrn_reflns_limit_l_min -10
_diffrn_reflns_number 9069
_diffrn_reflns_reduction_process 'Lp corrections applied'
_diffrn_reflns_theta_max 27.76
_diffrn_reflns_theta_min 2.11
_diffrn_standards_decay_% -0.19
_diffrn_standards_interval_count 150
_diffrn_standards_number 3
_exptl_absorpt_coefficient_mu 1.609
_exptl_absorpt_correction_T_max 1.000
_exptl_absorpt_correction_T_min 0.748
_exptl_absorpt_correction_type
;
?y scans (North,Phillips & Matthews, 1968)
;
_exptl_crystal_colour black
_exptl_crystal_density_diffrn 1.823
_exptl_crystal_density_meas ?
_exptl_crystal_description prismatic
_exptl_crystal_F_000 2072.00
_exptl_crystal_size_max 0.50
_exptl_crystal_size_mid 0.20
_exptl_crystal_size_min 0.08
_refine_diff_density_max 0.44
_refine_diff_density_min -0.54
_refine_ls_extinction_coef no
_refine_ls_extinction_method none
_refine_ls_goodness_of_fit_all 2.289
_refine_ls_goodness_of_fit_ref 2.290
_refine_ls_hydrogen_treatment refxyz
_refine_ls_matrix_type full
_refine_ls_number_constraints 0
_refine_ls_number_parameters 478
_refine_ls_number_reflns 4289
_refine_ls_number_restraints 0
_refine_ls_R_factor_gt 0.0480
_refine_ls_shift/su_max 0.1500
_refine_ls_structure_factor_coef F
_refine_ls_weighting_details 'w = 1/[?s^2^(Fo) + 0.00000|Fo|^2^]'
_refine_ls_weighting_scheme sigma
_refine_ls_wR_factor_ref 0.0360
_reflns_number_gt 4289
_reflns_number_total 8692
_reflns_threshold_expression I>3.00?s(I)
_cod_data_source_file b105264k.txt
_cod_data_source_block (BDA-TTP)2FeCl4
_cod_depositor_comments
;
The following automatic conversions were performed:

'_exptl_crystal_density_meas' value 'not measured' was changed to '?'
- the value is perceived as not measured.

Automatic conversion script
Id: cif_fix_values 3008 2015-01-20 13:52:24Z robertas 
;
_cod_original_sg_symbol_H-M 'P 21/a     '
_cod_original_formula_sum 'C24 H24 Cl4 Fe S16 '
_cod_database_code 7114824

loop_
_symmetry_equiv_pos_as_xyz
'   +x,   +y,   +z'
'1/2-x,1/2+y,   -z'
'   -x,   -y,   -z'
'1/2+x,1/2-y,   +z'

loop_
_atom_site_label
_atom_site_fract_x
_atom_site_fract_y
_atom_site_fract_z
_atom_site_U_iso_or_equiv
_atom_site_occupancy
_atom_site_adp_type
_atom_site_calc_flag
Fe(1) 0.61028(4) -0.25135(1) 0.61935(8) 0.0369(2) 1.000 Uani d
Cl(1) 0.70144(9) -0.27859(3) 0.8205(2) 0.0627(4) 1.000 Uani d
Cl(2) 0.5188(1) -0.28916(4) 0.4707(2) 0.0876(5) 1.000 Uani d
Cl(3) 0.50633(9) -0.21328(3) 0.7411(2) 0.0727(4) 1.000 Uani d
Cl(4) 0.71980(9) -0.22436(3) 0.4500(2) 0.0642(4) 1.000 Uani d
S(1) 0.04417(7) 0.13639(3) 1.0767(1) 0.0392(3) 1.000 Uani d
S(2) 0.28690(8) 0.15086(2) 1.0920(1) 0.0385(3) 1.000 Uani d
S(3) 0.09301(7) 0.05936(2) 0.9884(1) 0.0353(3) 1.000 Uani d
S(4) 0.32875(7) 0.07383(2) 0.9966(1) 0.0357(3) 1.000 Uani d
S(5) 0.13693(7) -0.01349(2) 0.8573(1) 0.0363(3) 1.000 Uani d
S(6) 0.37191(7) 0.00063(2) 0.8682(1) 0.0355(3) 1.000 Uani d
S(7) 0.17639(8) -0.09012(2) 0.7800(1) 0.0450(3) 1.000 Uani d
S(8) 0.42096(8) -0.07529(3) 0.7811(2) 0.0479(3) 1.000 Uani d
S(9) 0.53669(7) 0.13555(2) 0.8303(1) 0.0364(3) 1.000 Uani d
S(10) 0.77809(7) 0.15208(2) 0.8263(1) 0.0365(3) 1.000 Uani d
S(11) 0.58809(7) 0.05912(2) 0.7344(1) 0.0342(3) 1.000 Uani d
S(12) 0.82329(7) 0.07450(2) 0.7441(1) 0.0344(3) 1.000 Uani d
S(13) 0.63535(7) -0.01391(2) 0.6084(1) 0.0352(3) 1.000 Uani d
S(14) 0.86982(7) 0.00191(2) 0.6145(1) 0.0358(3) 1.000 Uani d
S(15) 0.67942(8) -0.08965(3) 0.5197(2) 0.0515(3) 1.000 Uani d
S(16) 0.92394(8) -0.07373(3) 0.5300(2) 0.0467(3) 1.000 Uani d
C(1) 0.0429(3) 0.1794(1) 0.9855(6) 0.049(1) 1.000 Uani d
C(2) 0.1320(3) 0.2023(1) 1.0522(6) 0.050(1) 1.000 Uani d
C(3) 0.2414(3) 0.1909(1) 0.9930(6) 0.045(1) 1.000 Uani d
C(4) 0.1782(3) 0.12345(9) 1.0464(4) 0.029(1) 1.000 Uani d
C(5) 0.1971(3) 0.09021(9) 1.0122(4) 0.028(1) 1.000 Uani d
C(6) 0.1796(3) 0.02733(8) 0.9177(4) 0.030(1) 1.000 Uani d
C(7) 0.2852(3) 0.03344(8) 0.9245(4) 0.028(1) 1.000 Uani d
C(8) 0.2680(3) -0.02940(8) 0.8313(5) 0.029(1) 1.000 Uani d
C(9) 0.2866(3) -0.06238(9) 0.7870(4) 0.031(1) 1.000 Uani d
C(10) 0.2205(3) -0.12781(9) 0.6666(5) 0.036(1) 1.000 Uani d
C(11) 0.3315(3) -0.14049(9) 0.7218(5) 0.036(1) 1.000 Uani d
C(12) 0.4217(3) -0.1169(1) 0.6783(5) 0.036(1) 1.000 Uani d
C(13) 0.5281(3) 0.1788(1) 0.7348(6) 0.048(1) 1.000 Uani d
C(14) 0.6181(3) 0.2027(1) 0.7978(5) 0.045(1) 1.000 Uani d
C(15) 0.7263(3) 0.1917(1) 0.7336(5) 0.042(1) 1.000 Uani d
C(16) 0.6698(3) 0.12382(9) 0.7888(4) 0.027(1) 1.000 Uani d
C(17) 0.6911(3) 0.09047(8) 0.7574(4) 0.028(1) 1.000 Uani d
C(18) 0.6765(3) 0.02751(8) 0.6680(4) 0.028(1) 1.000 Uani d
C(19) 0.7814(3) 0.03428(8) 0.6710(4) 0.028(1) 1.000 Uani d
C(20) 0.7679(3) -0.02868(9) 0.5789(5) 0.032(1) 1.000 Uani d
C(21) 0.7887(3) -0.06172(9) 0.5330(4) 0.029(1) 1.000 Uani d
C(22) 0.7271(3) -0.1279(1) 0.4147(5) 0.040(1) 1.000 Uani d
C(23) 0.8385(3) -0.13929(9) 0.4677(5) 0.036(1) 1.000 Uani d
C(24) 0.9263(3) -0.11466(9) 0.4201(5) 0.036(1) 1.000 Uani d
H(1) 0.060(2) 0.1768(8) 0.823(4) 0.051 1.000 Uiso d
H(2) -0.007(3) 0.1876(9) 1.008(4) 0.051 1.000 Uiso d
H(3) 0.128(2) 0.2246(8) 1.019(4) 0.051 1.000 Uiso d
H(4) 0.126(3) 0.2016(8) 1.182(4) 0.051 1.000 Uiso d
H(5) 0.293(3) 0.2050(8) 1.032(4) 0.051 1.000 Uiso d
H(6) 0.233(2) 0.1889(8) 0.836(4) 0.051 1.000 Uiso d
H(7) 0.167(2) -0.1474(8) 0.722(4) 0.051 1.000 Uiso d
H(8) 0.209(2) -0.1175(8) 0.529(4) 0.051 1.000 Uiso d
H(9) 0.328(3) -0.1455(8) 0.840(4) 0.051 1.000 Uiso d
H(10) 0.349(2) -0.1649(8) 0.672(4) 0.051 1.000 Uiso d
H(11) 0.424(3) -0.1141(8) 0.546(4) 0.051 1.000 Uiso d
H(12) 0.490(3) -0.1253(9) 0.705(4) 0.051 1.000 Uiso d
H(13) 0.541(3) 0.1768(9) 0.621(4) 0.051 1.000 Uiso d
H(14) 0.472(3) 0.1868(9) 0.772(4) 0.051 1.000 Uiso d
H(15) 0.611(2) 0.2259(8) 0.740(4) 0.051 1.000 Uiso d
H(16) 0.607(2) 0.2035(8) 0.937(4) 0.051 1.000 Uiso d
H(17) 0.775(3) 0.2057(8) 0.775(4) 0.051 1.000 Uiso d
H(18) 0.730(3) 0.1915(8) 0.607(4) 0.051 1.000 Uiso d
H(19) 0.674(3) -0.1445(8) 0.459(4) 0.051 1.000 Uiso d
H(20) 0.709(3) -0.1256(9) 0.297(4) 0.051 1.000 Uiso d
H(21) 0.828(3) -0.1452(8) 0.577(4) 0.051 1.000 Uiso d
H(22) 0.855(2) -0.1635(8) 0.402(4) 0.051 1.000 Uiso d
H(23) 0.919(3) -0.1111(8) 0.308(4) 0.051 1.000 Uiso d
H(24) 1.017(3) -0.1201(8) 0.459(4) 0.051 1.000 Uiso d

loop_
_atom_site_aniso_label
_atom_site_aniso_U_11
_atom_site_aniso_U_22
_atom_site_aniso_U_33
_atom_site_aniso_U_12
_atom_site_aniso_U_13
_atom_site_aniso_U_23
Fe(1) 0.0330(3) 0.0316(3) 0.0462(3) 0.0001(3) 0.0037(3) -0.0010(3)
Cl(1) 0.0616(7) 0.0496(7) 0.0766(8) 0.0091(6) -0.0069(6) 0.0183(6)
Cl(2) 0.0623(8) 0.103(1) 0.098(1) -0.0378(7) 0.0082(7) -0.0433(8)
Cl(3) 0.0640(8) 0.0728(8) 0.0819(9) 0.0326(6) 0.0164(7) -0.0052(7)
Cl(4) 0.0651(8) 0.0507(7) 0.0778(9) -0.0092(6) 0.0258(6) 0.0123(6)
S(1) 0.0277(5) 0.0374(6) 0.0528(7) 0.0015(4) 0.0075(5) 0.0007(5)
S(2) 0.0320(5) 0.0322(5) 0.0513(7) -0.0040(4) 0.0016(5) -0.0021(5)
S(3) 0.0239(5) 0.0282(5) 0.0540(7) -0.0018(4) 0.0027(5) 0.0023(5)
S(4) 0.0239(5) 0.0287(5) 0.0544(7) -0.0019(4) 0.0005(5) 0.0003(5)
S(5) 0.0236(5) 0.0279(5) 0.0574(7) -0.0025(4) -0.0006(5) 0.0005(5)
S(6) 0.0235(5) 0.0300(5) 0.0529(7) -0.0010(4) 0.0014(5) -0.0006(5)
S(7) 0.0264(5) 0.0322(5) 0.0768(8) -0.0033(5) 0.0055(5) -0.0097(6)
S(8) 0.0243(5) 0.0386(6) 0.0807(9) 0.0005(5) 0.0029(5) -0.0096(6)
S(9) 0.0273(5) 0.0321(5) 0.0501(7) 0.0021(4) 0.0054(5) -0.0002(5)
S(10) 0.0303(5) 0.0299(5) 0.0493(7) -0.0054(4) -0.0004(5) -0.0034(5)
S(11) 0.0251(5) 0.0252(5) 0.0525(7) -0.0003(4) 0.0053(5) -0.0014(5)
S(12) 0.0238(5) 0.0286(5) 0.0506(7) -0.0021(4) 0.0012(5) -0.0019(5)
S(13) 0.0247(5) 0.0253(5) 0.0556(7) -0.0011(4) 0.0026(5) -0.0016(5)
S(14) 0.0251(5) 0.0288(5) 0.0536(7) 0.0006(4) 0.0057(5) -0.0024(5)
S(15) 0.0286(6) 0.0330(6) 0.0932(9) -0.0029(5) 0.0073(6) -0.0162(6)
S(16) 0.0262(5) 0.0350(6) 0.0789(9) 0.0011(5) 0.0015(6) -0.0118(6)
C(1) 0.039(3) 0.043(2) 0.064(3) 0.009(2) 0.003(2) 0.010(2)
C(2) 0.060(3) 0.030(2) 0.062(3) 0.007(2) 0.003(2) -0.000(2)
C(3) 0.045(3) 0.036(2) 0.053(3) -0.009(2) 0.001(2) 0.005(2)
C(4) 0.028(2) 0.031(2) 0.030(2) -0.000(2) 0.000(2) 0.001(2)
C(5) 0.019(2) 0.032(2) 0.034(2) -0.005(2) 0.002(2) 0.003(2)
C(6) 0.031(2) 0.024(2) 0.035(2) -0.006(2) 0.001(2) 0.000(2)
C(7) 0.025(2) 0.027(2) 0.033(2) -0.000(2) 0.005(2) 0.007(2)
C(8) 0.021(2) 0.027(2) 0.038(2) -0.003(2) -0.001(2) 0.002(2)
C(9) 0.019(2) 0.037(2) 0.035(2) -0.002(2) -0.001(2) 0.003(2)
C(10) 0.035(2) 0.033(2) 0.039(2) 0.002(2) -0.004(2) -0.003(2)
C(11) 0.040(2) 0.031(2) 0.037(2) 0.000(2) 0.003(2) -0.001(2)
C(12) 0.030(2) 0.040(2) 0.039(3) 0.006(2) 0.005(2) -0.005(2)
C(13) 0.049(3) 0.037(2) 0.058(3) 0.012(2) 0.010(2) 0.006(2)
C(14) 0.047(3) 0.025(2) 0.063(3) 0.000(2) 0.005(2) -0.001(2)
C(15) 0.053(3) 0.032(2) 0.041(3) -0.013(2) 0.002(2) 0.006(2)
C(16) 0.021(2) 0.029(2) 0.032(2) 0.002(2) -0.004(2) 0.002(2)
C(17) 0.020(2) 0.028(2) 0.036(2) 0.001(2) -0.000(2) 0.002(2)
C(18) 0.027(2) 0.021(2) 0.036(2) -0.002(2) 0.004(2) -0.001(2)
C(19) 0.029(2) 0.023(2) 0.032(2) 0.002(2) 0.002(2) -0.000(2)
C(20) 0.026(2) 0.030(2) 0.040(2) 0.002(2) 0.001(2) 0.001(2)
C(21) 0.020(2) 0.032(2) 0.035(2) -0.002(2) 0.001(2) -0.000(2)
C(22) 0.040(2) 0.032(2) 0.049(3) 0.003(2) -0.005(2) -0.005(2)
C(23) 0.043(2) 0.029(2) 0.035(2) 0.003(2) 0.005(2) -0.002(2)
C(24) 0.034(2) 0.034(2) 0.041(3) 0.007(2) 0.004(2) -0.003(2)

loop_
_atom_type_symbol
_atom_type_oxidation_number
_atom_type_number_in_cell
_atom_type_scat_dispersion_real
_atom_type_scat_dispersion_imag
_atom_type_scat_source
C 0 96 0.002 0.002
;International Tables for Crystallography
(1992, Vol. C, Table 6.1.1.2)
;
H 0 96 0.000 0.000
;International Tables for Crystallography
(1992, Vol. C, Table 6.1.1.2)
;
S 0 64 0.110 0.124
;International Tables for Crystallography
(1992, Vol. C, Table 6.1.1.2)
;
Fe 0 4 0.301 0.845
;International Tables for Crystallography
(1992, Vol. C, Tables 4.2.6.8 and 6.1.1.1)
;
Cl 0 16 0.132 0.159
;International Tables for Crystallography
(1992, Vol. C, Tables 4.2.6.8 and 6.1.1.1)
;

loop_
_geom_angle_atom_site_label_1
_geom_angle_atom_site_label_2
_geom_angle_atom_site_label_3
_geom_angle
_geom_angle_publ_flag
C1 S1 C4 102.2(3) ?
C3 S2 C4 101.5(3) ?
C5 S3 C6 93.2(2) ?
C5 S4 C7 93.5(2) ?
C6 S5 C8 94.0(2) ?
C7 S6 C8 93.8(2) ?
C9 S7 C10 105.5(3) ?
C9 S8 C12 106.4(3) ?
C13 S9 C16 102.1(3) ?
C15 S10 C16 101.4(3) ?
C17 S11 C18 92.9(2) ?
C17 S12 C19 93.4(2) ?
C18 S13 C20 93.5(2) ?
C19 S14 C20 93.8(2) ?
C21 S15 C22 105.9(3) ?
C21 S16 C24 105.4(3) ?
S1 C1 C2 114.2(4) ?
S1 C1 H1 108(2) no
S1 C1 H2 108(4) no
C2 C1 H1 104(2) no
C2 C1 H2 107(4) no
H1 C1 H2 116(5) no
C1 C2 C3 112.8(5) ?
C1 C2 H2 22(2) no
C1 C2 H3 116(3) no
C1 C2 H4 105(3) no
C3 C2 H2 134(2) no
C3 C2 H3 104(3) no
C3 C2 H4 112(3) no
H2 C2 H3 102(4) no
H2 C2 H4 95(3) no
H3 C2 H4 108(4) no
S2 C3 C2 113.4(4) ?
S2 C3 H3 139(2) no
S2 C3 H5 99(3) no
S2 C3 H6 113(2) no
C2 C3 H3 27(1) no
C2 C3 H5 112(3) no
C2 C3 H6 105(2) no
H3 C3 H5 94(4) no
H3 C3 H6 96(3) no
H5 C3 H6 115(4) no
S1 C4 S2 122.1(3) ?
S1 C4 C5 118.1(4) ?
S2 C4 C5 119.1(4) ?
S3 C5 S4 115.4(3) ?
S3 C5 C4 122.7(4) ?
S4 C5 C4 121.8(4) ?
S3 C6 S5 123.2(3) ?
S3 C6 C7 118.5(4) ?
S5 C6 C7 118.0(4) ?
S4 C7 S6 123.2(3) ?
S4 C7 C6 118.1(4) ?
S6 C7 C6 118.6(4) ?
S5 C8 S6 115.5(3) ?
S5 C8 C9 121.8(4) ?
S6 C8 C9 122.7(4) ?
S7 C9 S8 125.2(3) ?
S7 C9 C8 117.0(4) ?
S8 C9 C8 116.6(4) ?
S7 C10 C11 114.3(4) ?
S7 C10 H7 100(3) no
S7 C10 H8 98(2) no
S7 C10 H9 99(1) no
C11 C10 H7 103(3) no
C11 C10 H8 118(2) no
C11 C10 H9 27(1) no
H7 C10 H8 122(4) no
H7 C10 H9 85(3) no
H8 C10 H9 145(3) no
C10 C11 C12 115.1(5) ?
C10 C11 H9 106(3) no
C10 C11 H10 112(3) no
C12 C11 H9 114(3) no
C12 C11 H10 108(3) no
H9 C11 H10 101(4) no
S8 C12 C11 116.0(4) ?
S8 C12 H11 110(3) no
S8 C12 H12 103(3) no
C11 C12 H11 109(3) no
C11 C12 H12 115(3) no
H11 C12 H12 103(4) no
S9 C13 C14 113.0(4) ?
S9 C13 H13 108(3) no
S9 C13 H14 105(4) no
C14 C13 H13 103(3) no
C14 C13 H14 106(4) no
H13 C13 H14 123(5) no
C13 C14 C15 112.2(5) ?
C13 C14 H13 27(1) no
C13 C14 H14 24(2) no
C13 C14 H15 110(3) no
C13 C14 H16 103(3) no
C13 C14 H17 137(2) no
C15 C14 H13 93(2) no
C15 C14 H14 136(2) no
C15 C14 H15 101(3) no
C15 C14 H16 118(3) no
C15 C14 H17 25(1) no
H13 C14 H14 46(2) no
H13 C14 H15 96(3) no
H13 C14 H16 130(3) no
H13 C14 H17 117(2) no
H14 C14 H15 99(3) no
H14 C14 H16 89(3) no
H14 C14 H17 161(2) no
H15 C14 H16 114(4) no
H15 C14 H17 90(3) no
H16 C14 H17 103(3) no
S10 C15 C14 115.1(4) ?
S10 C15 H15 145(1) no
S10 C15 H17 98(3) no
S10 C15 H18 111(3) no
C14 C15 H15 30(1) no
C14 C15 H17 109(3) no
C14 C15 H18 113(3) no
H15 C15 H17 95(4) no
H15 C15 H18 95(3) no
H17 C15 H18 109(4) no
S9 C16 S10 122.3(3) ?
S9 C16 C17 118.2(4) ?
S10 C16 C17 118.4(4) ?
S11 C17 S12 115.4(3) ?
S11 C17 C16 122.2(4) ?
S12 C17 C16 122.4(4) ?
S11 C18 S13 122.9(3) ?
S11 C18 C19 119.0(4) ?
S13 C18 C19 118.0(4) ?
S12 C19 S14 122.9(3) ?
S12 C19 C18 118.1(4) ?
S14 C19 C18 118.8(4) ?
S13 C20 S14 115.9(3) ?
S13 C20 C21 121.6(4) ?
S14 C20 C21 122.5(4) ?
S15 C21 S16 125.9(3) ?
S15 C21 C20 116.7(4) ?
S16 C21 C20 116.4(4) ?
S15 C22 C23 115.5(4) ?
S15 C22 H19 99(3) no
S15 C22 H20 107(3) no
S15 C22 H21 102(2) no
C23 C22 H19 110(3) no
C23 C22 H20 120(3) no
C23 C22 H21 28(1) no
H19 C22 H20 104(4) no
H19 C22 H21 89(3) no
H20 C22 H21 146(3) no
C22 C23 C24 114.7(5) ?
C22 C23 H21 100(3) no
C22 C23 H22 108(3) no
C22 C23 H23 99(2) no
C24 C23 H21 121(3) no
C24 C23 H22 107(3) no
C24 C23 H23 26(1) no
H21 C23 H22 105(4) no
H21 C23 H23 147(4) no
H22 C23 H23 95(3) no
S16 C24 C23 115.1(4) ?
S16 C24 H23 109(3) no
S16 C24 H24 93(2) no
C23 C24 H23 106(3) no
C23 C24 H24 121(2) no
H23 C24 H24 111(4) no

loop_
_geom_bond_atom_site_label_1
_geom_bond_atom_site_label_2
_geom_bond_distance
_geom_bond_publ_flag
S1 C1 1.809(6) ?
S1 C4 1.763(5) ?
S2 C3 1.815(6) ?
S2 C4 1.750(5) ?
S3 C5 1.769(5) ?
S3 C6 1.739(5) ?
S4 C5 1.765(5) ?
S4 C7 1.743(5) ?
S5 C6 1.729(5) ?
S5 C8 1.760(5) ?
S6 C7 1.729(5) ?
S6 C8 1.758(5) ?
S7 C9 1.743(5) ?
S7 C10 1.794(6) ?
S8 C9 1.748(5) ?
S8 C12 1.798(6) ?
S9 C13 1.831(6) ?
S9 C16 1.755(5) ?
S10 C15 1.808(6) ?
S10 C16 1.756(5) ?
S11 C17 1.772(5) ?
S11 C18 1.731(5) ?
S12 C17 1.763(5) ?
S12 C19 1.734(5) ?
S13 C18 1.743(5) ?
S13 C20 1.766(5) ?
S14 C19 1.731(5) ?
S14 C20 1.754(5) ?
S15 C21 1.740(5) ?
S15 C22 1.796(6) ?
S16 C21 1.748(5) ?
S16 C24 1.799(6) ?
C1 C2 1.503(9) ?
C1 H1 1.28(5) no
C1 H2 0.72(5) no
C2 C3 1.513(8) ?
C2 H2 1.84(5) no
C2 H3 0.90(5) no
C2 H4 1.01(5) no
C3 H3 1.93(5) no
C3 H5 0.89(5) no
C3 H6 1.22(5) no
C4 C5 1.336(7) ?
C6 C7 1.335(7) ?
C8 C9 1.343(7) ?
C10 C11 1.520(7) ?
C10 H7 1.10(5) no
C10 H8 1.14(5) no
C10 H9 2.00(5) no
C11 C12 1.491(7) ?
C11 H9 0.94(5) no
C11 H10 1.04(5) no
C12 H11 1.03(5) no
C12 H12 0.93(5) no
C13 C14 1.528(8) ?
C13 H13 0.90(5) no
C13 H14 0.82(5) no
C14 C15 1.507(8) ?
C14 H13 1.93(5) no
C14 H14 1.92(5) no
C14 H15 1.01(5) no
C14 H16 1.08(5) no
C14 H17 1.97(5) no
C15 H15 1.96(5) no
C15 H17 0.87(5) no
C15 H18 0.98(5) no
C16 C17 1.342(7) ?
C18 C19 1.331(7) ?
C20 C21 1.354(7) ?
C22 C23 1.504(8) ?
C22 H19 0.99(5) no
C22 H20 0.94(5) no
C22 H21 1.88(5) no
C23 C24 1.502(7) ?
C23 H21 0.89(5) no
C23 H22 1.09(5) no
C23 H23 1.95(5) no
C24 H23 0.88(5) no
C24 H24 1.19(5) no

loop_
_geom_contact_atom_site_label_1
_geom_contact_atom_site_label_2
_geom_contact_distance
_geom_contact_site_symmetry_2
_geom_contact_publ_flag
S1 S7 3.479(2) 3_557 no
S3 S5 3.594(2) 3_557 no
S4 S8 3.529(3) 3_657 no
S5 S14 3.674(3) 3_656 no
S6 S11 3.682(2) . no
S10 C1 3.653(7) 1_655 no
S15 C12 3.616(6) . no
C5 C21 3.686(7) 3_657 no
C9 C17 3.692(7) 3_657 no
